data_4002496
loop_
_publ_author_name
'Hashimoto, Y.'
'Wakeshima, M.'
'Hinatsu, Y.'
'Matsuhira, K.'

_publ_section_title
;
 Structures and magnetic properties of ternary lithium oxides Li R O2 ( R
 = rare earths)
;
_journal_name_full 'Chemistry of Materials (1,1989-)'
_journal_page_first 3245
_journal_page_last 3251
_journal_volume 14
_journal_year 2002
_chemical_formula_sum 'Er Li O2'
_chemical_name_systematic 'Li Er O2'
_space_group_IT_number 14
_symmetry_space_group_name_Hall '-P 2ybc'
_symmetry_space_group_name_H-M 'P 1 21/c 1'
_cell_angle_alpha 90
_cell_angle_beta 118.479
_cell_angle_gamma 90
_cell_formula_units_Z 4
_cell_length_a 6.0761
_cell_length_b 6.1617
_cell_length_c 6.1546
_cell_volume 202.540
_citation_journal_id_ASTM CMATEX
_cod_data_source_file Hashimoto_CMATEX_2002_678.cif
_cod_data_source_block Er1Li1O2
_cod_original_cell_volume 202.5397
_cod_original_formula_sum 'Er1 Li1 O2'
_cod_database_code 4002496

loop_
_symmetry_equiv_pos_as_xyz
x,y,z
-x,y+1/2,-z+1/2
-x,-y,-z
x,-y-1/2,z-1/2

loop_
_atom_site_label
_atom_site_type_symbol
_atom_site_fract_x
_atom_site_fract_y
_atom_site_fract_z
_atom_site_occupancy
_atom_site_U_iso_or_equiv
O1 O-2 0.4555 0.3924 0.2617 1 0.0
O2 O-2 -0.0079 0.1645 0.1672 1 0.0
Er1 Er+3 0.2376 0.1311 -0.0149 1 0.0
Li1 Li+1 0.284 0.649 0.052 1 0.0
